data_4316442
loop_
_publ_author_name
'Ghulam Abbas'
'Yanhua Lan'
'George E. Kostakis'
'Wolfgang Wernsdorfer'
'Christopher E. Anson'
'Annie K. Powell'

_publ_contact_author
; 
Annie K. Powell
;
_publ_contact_author_email annie.powell@kit.edu
_publ_contact_author_phone '+49 721 608 2135'
_publ_section_title
;
 Series of Isostructural Planar Lanthanide Complexes
 [LnIII4(\m3-OH)2(mdeaH)2(piv)8] with Single Molecule Magnet Behavior for
 the Dy4 Analogue
;
_journal_name_full 'Inorganic Chemistry'
_journal_page_first 8067
_journal_page_last 8072
_journal_paper_doi 10.1021/ic1011605
_journal_volume 49
_journal_year 2010
_chemical_formula_sum 'C50 H98 Er4 N2 O22'
_chemical_formula_weight 1748.34
_chemical_name_systematic
; 
 ? 
;
_space_group_IT_number 2
_symmetry_cell_setting triclinic
_symmetry_space_group_name_Hall '-P 1'
_symmetry_space_group_name_H-M 'P -1'
_atom_sites_solution_hydrogens geom
_atom_sites_solution_primary direct
_atom_sites_solution_secondary difmap
_audit_creation_method SHELXL-97
_cell_angle_alpha 109.510(1)
_cell_angle_beta 98.647(1)
_cell_angle_gamma 102.853(1)
_cell_formula_units_Z 1
_cell_length_a 11.5786(6)
_cell_length_b 12.4649(7)
_cell_length_c 12.7065(7)
_cell_measurement_reflns_used 4373
_cell_measurement_temperature 100(2)
_cell_measurement_theta_max 24.92
_cell_measurement_theta_min 2.18
_cell_volume 1634.15(15)
_computing_cell_refinement 'SMART-NT 5.6 (Bruker AXS Inc., 2005)'
_computing_data_collection 'SMART-NT 5.6 (Bruker AXS Inc., 2005)'
_computing_data_reduction 'SAINT+ 6.45 (Bruker AXS Inc., 2003)'
_computing_molecular_graphics 'SHELXTL 6.14 (BrukerAXS Inc., 2003)'
_computing_publication_material 'SHELXTL 6.14 (BrukerAXS Inc., 2003)'
_computing_structure_refinement 'SHELXTL 6.14 (BrukerAXS Inc., 2003)'
_computing_structure_solution 'SHELXTL 6.14 (BrukerAXS Inc., 2003)'
_diffrn_ambient_temperature 100(2)
_diffrn_detector_area_resol_mean 8.333
_diffrn_measured_fraction_theta_full 0.993
_diffrn_measured_fraction_theta_max 0.891
_diffrn_measurement_device_type 'Bruker SMART Apex'
_diffrn_measurement_method 'CCD area detector'
_diffrn_radiation_monochromator graphite
_diffrn_radiation_source 'rotating anode'
_diffrn_radiation_type MoK\a
_diffrn_radiation_wavelength 0.71073
_diffrn_reflns_av_R_equivalents 0.0282
_diffrn_reflns_av_sigmaI/netI 0.0516
_diffrn_reflns_limit_h_max 15
_diffrn_reflns_limit_h_min -15
_diffrn_reflns_limit_k_max 15
_diffrn_reflns_limit_k_min -15
_diffrn_reflns_limit_l_max 16
_diffrn_reflns_limit_l_min -15
_diffrn_reflns_number 11442
_diffrn_reflns_theta_full 25.00
_diffrn_reflns_theta_max 28.10
_diffrn_reflns_theta_min 1.75
_exptl_absorpt_coefficient_mu 5.152
_exptl_absorpt_correction_T_max 0.515
_exptl_absorpt_correction_T_min 0.422
_exptl_absorpt_correction_type multi-scan
_exptl_absorpt_process_details 'SADABS (Bruker AXS Inc., 2005)'
_exptl_crystal_colour colourless
_exptl_crystal_density_diffrn 1.777
_exptl_crystal_density_method 'not measured'
_exptl_crystal_description block
_exptl_crystal_F_000 860
_exptl_crystal_size_max 0.22
_exptl_crystal_size_mid 0.18
_exptl_crystal_size_min 0.13
_refine_diff_density_max 2.507
_refine_diff_density_min -0.858
_refine_diff_density_rms 0.179
_refine_ls_extinction_method none
_refine_ls_goodness_of_fit_ref 1.037
_refine_ls_hydrogen_treatment mixed
_refine_ls_matrix_type full
_refine_ls_number_parameters 377
_refine_ls_number_reflns 7106
_refine_ls_number_restraints 92
_refine_ls_restrained_S_all 1.039
_refine_ls_R_factor_all 0.0592
_refine_ls_R_factor_gt 0.0434
_refine_ls_shift/su_max 0.001
_refine_ls_shift/su_mean 0.000
_refine_ls_structure_factor_coef Fsqd
_refine_ls_weighting_details 'calc w=1/[\s^2^(Fo^2^)+(0.0516P)^2^+2.4605P] where P=(Fo^2^+2Fc^2^)/3'
_refine_ls_weighting_scheme calc
_refine_ls_wR_factor_gt 0.0966
_refine_ls_wR_factor_ref 0.1046
_reflns_number_gt 5660
_reflns_number_total 7106
_reflns_threshold_expression >2sigma(I)
_cod_data_source_file ic1011605_si_002_4.cif
_cod_data_source_block ga19
_cod_original_cell_volume 1634.14(15)
_cod_database_code 4316442

loop_
_symmetry_equiv_pos_as_xyz
'x, y, z'
'-x, -y, -z'

loop_
_atom_site_label
_atom_site_type_symbol
_atom_site_fract_x
_atom_site_fract_y
_atom_site_fract_z
_atom_site_U_iso_or_equiv
_atom_site_adp_type
_atom_site_occupancy
_atom_site_symmetry_multiplicity
_atom_site_calc_flag
_atom_site_refinement_flags
_atom_site_disorder_assembly
_atom_site_disorder_group
Er1 Er 0.39850(2) 0.33510(3) 0.39520(3) 0.02313(9) Uani 1 1 d . . .
Er2 Er 0.72653(2) 0.42022(3) 0.43913(2) 0.02318(9) Uani 1 1 d . . .
O1 O 0.5650(4) 0.4979(4) 0.4246(4) 0.0229(10) Uani 1 1 d D . .
H1 H 0.5587(5) 0.5192(10) 0.369(2) 0.027 Uiso 1 1 calc RD . .
N1 N 0.7472(5) 0.2127(5) 0.4036(5) 0.0318(14) Uani 1 1 d . . .
C1 C 0.7036(7) 0.1862(7) 0.4989(7) 0.0354(17) Uani 1 1 d . . .
H1A H 0.7606 0.2409 0.5737 0.042 Uiso 1 1 calc R . .
H1B H 0.7009 0.1036 0.4898 0.042 Uiso 1 1 calc R . .
C2 C 0.5774(6) 0.2015(7) 0.4972(7) 0.0331(17) Uani 1 1 d . . .
H2A H 0.5158 0.1295 0.4384 0.040 Uiso 1 1 calc R . .
H2B H 0.5596 0.2113 0.5731 0.040 Uiso 1 1 calc R . .
O2 O 0.5698(4) 0.3031(4) 0.4714(4) 0.0243(10) Uani 1 1 d . . .
C3 C 0.8767(7) 0.2155(8) 0.4141(8) 0.044(2) Uani 1 1 d . . .
H3A H 0.8832 0.1333 0.3862 0.053 Uiso 1 1 calc R . .
H3B H 0.9226 0.2566 0.4958 0.053 Uiso 1 1 calc R . .
C4 C 0.9307(7) 0.2821(7) 0.3417(7) 0.0380(18) Uani 1 1 d . . .
H4A H 1.0193 0.2911 0.3523 0.046 Uiso 1 1 calc R . .
H4B H 0.8900 0.2377 0.2590 0.046 Uiso 1 1 calc R . .
O3 O 0.9095(4) 0.3977(5) 0.3820(5) 0.0328(12) Uani 1 1 d D . .
H3 H 0.928(7) 0.448(6) 0.352(7) 0.039 Uiso 1 1 d D . .
C5 C 0.6697(8) 0.1182(7) 0.2949(7) 0.046(2) Uani 1 1 d . . .
H5A H 0.6841 0.0421 0.2891 0.069 Uiso 1 1 calc R . .
H5B H 0.6898 0.1374 0.2298 0.069 Uiso 1 1 calc R . .
H5C H 0.5836 0.1122 0.2934 0.069 Uiso 1 1 calc R . .
O4 O 0.7136(4) 0.5395(4) 0.6376(4) 0.0253(10) Uani 1 1 d . . .
O5 O 0.8650(4) 0.4647(4) 0.6204(4) 0.0278(10) Uani 1 1 d . . .
C6 C 0.8018(6) 0.5126(6) 0.6835(6) 0.0250(14) Uani 1 1 d . A .
C7 C 0.8296(6) 0.5330(6) 0.8108(6) 0.0305(16) Uani 1 1 d D . .
C8A C 0.9600(10) 0.6210(11) 0.8668(10) 0.062(4) Uani 0.72 1 d PD A 1
H8A1 H 0.9815 0.6355 0.9490 0.093 Uiso 0.72 1 calc PR A 1
H8A2 H 0.9623 0.6963 0.8576 0.093 Uiso 0.72 1 calc PR A 1
H8A3 H 1.0186 0.5867 0.8293 0.093 Uiso 0.72 1 calc PR A 1
C9A C 0.8316(11) 0.4167(9) 0.8242(9) 0.043(3) Uani 0.72 1 d PD A 1
H9A1 H 0.8493 0.4298 0.9062 0.065 Uiso 0.72 1 calc PR A 1
H9A2 H 0.8951 0.3880 0.7905 0.065 Uiso 0.72 1 calc PR A 1
H9A3 H 0.7519 0.3573 0.7847 0.065 Uiso 0.72 1 calc PR A 1
C10A C 0.7401(12) 0.5843(13) 0.8725(10) 0.068(5) Uani 0.72 1 d PD A 1
H10A H 0.7618 0.5940 0.9534 0.102 Uiso 0.72 1 calc PR A 1
H10B H 0.6573 0.5301 0.8360 0.102 Uiso 0.72 1 calc PR A 1
H10C H 0.7435 0.6618 0.8680 0.102 Uiso 0.72 1 calc PR A 1
C8B C 0.858(2) 0.6638(13) 0.882(2) 0.047(7) Uiso 0.28 1 d PD A 2
H8B1 H 0.7966 0.6954 0.8503 0.071 Uiso 0.28 1 calc PR A 2
H8B2 H 0.9391 0.7061 0.8798 0.071 Uiso 0.28 1 calc PR A 2
H8B3 H 0.8559 0.6750 0.9616 0.071 Uiso 0.28 1 calc PR A 2
C9B C 0.925(2) 0.480(3) 0.845(4) 0.097(15) Uiso 0.28 1 d PD A 2
H9B1 H 0.8999 0.3942 0.7988 0.145 Uiso 0.28 1 calc PR A 2
H9B2 H 0.9368 0.4932 0.9266 0.145 Uiso 0.28 1 calc PR A 2
H9B3 H 1.0026 0.5175 0.8313 0.145 Uiso 0.28 1 calc PR A 2
C10B C 0.7041(18) 0.466(2) 0.820(3) 0.075(11) Uiso 0.28 1 d PD A 2
H10D H 0.6820 0.3823 0.7684 0.112 Uiso 0.28 1 calc PR A 2
H10E H 0.6420 0.5018 0.7968 0.112 Uiso 0.28 1 calc PR A 2
H10F H 0.7086 0.4724 0.8991 0.112 Uiso 0.28 1 calc PR A 2
O6 O 0.7101(5) 0.7275(4) 0.4868(5) 0.0386(13) Uani 1 1 d . . .
O7 O 0.8192(4) 0.6012(5) 0.4371(4) 0.0322(11) Uani 1 1 d . . .
C11 C 0.7775(6) 0.6832(6) 0.4274(6) 0.0287(16) Uani 1 1 d . B .
C12 C 0.8026(6) 0.7326(6) 0.3354(6) 0.0384(18) Uani 1 1 d D . .
C13A C 0.8764(13) 0.8661(10) 0.4013(12) 0.050(4) Uiso 0.60 1 d PD B 1
H13A H 0.8955 0.9021 0.3459 0.074 Uiso 0.60 1 calc PR B 1
H13B H 0.9525 0.8724 0.4519 0.074 Uiso 0.60 1 calc PR B 1
H13C H 0.8277 0.9077 0.4476 0.074 Uiso 0.60 1 calc PR B 1
C14A C 0.6866(13) 0.7273(16) 0.2589(14) 0.069(5) Uiso 0.60 1 d PD B 1
H14A H 0.7070 0.7591 0.2009 0.103 Uiso 0.60 1 calc PR B 1
H14B H 0.6423 0.7750 0.3057 0.103 Uiso 0.60 1 calc PR B 1
H14C H 0.6352 0.6445 0.2205 0.103 Uiso 0.60 1 calc PR B 1
C15A C 0.8792(12) 0.6695(14) 0.2651(12) 0.032(4) Uiso 0.60 1 d PD B 1
H15A H 0.8944 0.7026 0.2068 0.049 Uiso 0.60 1 calc PR B 1
H15B H 0.8357 0.5844 0.2270 0.049 Uiso 0.60 1 calc PR B 1
H15C H 0.9573 0.6807 0.3158 0.049 Uiso 0.60 1 calc PR B 1
C13B C 0.820(2) 0.8651(12) 0.371(2) 0.069(8) Uiso 0.40 1 d PD B 2
H13D H 0.8356 0.8888 0.3070 0.103 Uiso 0.40 1 calc PR B 2
H13E H 0.8900 0.9088 0.4379 0.103 Uiso 0.40 1 calc PR B 2
H13F H 0.7464 0.8834 0.3911 0.103 Uiso 0.40 1 calc PR B 2
C14B C 0.6738(16) 0.669(2) 0.249(2) 0.080(9) Uiso 0.40 1 d PD B 2
H14D H 0.6573 0.5829 0.2240 0.120 Uiso 0.40 1 calc PR B 2
H14E H 0.6724 0.6918 0.1822 0.120 Uiso 0.40 1 calc PR B 2
H14F H 0.6111 0.6938 0.2874 0.120 Uiso 0.40 1 calc PR B 2
C15B C 0.896(2) 0.695(3) 0.273(3) 0.11(2) Uiso 0.40 1 d PD B 2
H15D H 0.8813 0.6090 0.2481 0.170 Uiso 0.40 1 calc PR B 2
H15E H 0.9783 0.7360 0.3239 0.170 Uiso 0.40 1 calc PR B 2
H15F H 0.8909 0.7167 0.2048 0.170 Uiso 0.40 1 calc PR B 2
O8 O 0.4516(4) 0.2959(4) 0.2177(4) 0.0313(11) Uani 1 1 d . . .
O9 O 0.6533(4) 0.3427(5) 0.2461(4) 0.0341(12) Uani 1 1 d . . .
C16 C 0.5474(7) 0.3013(6) 0.1821(6) 0.0280(15) Uani 1 1 d . C .
C17 C 0.5355(6) 0.2587(7) 0.0512(6) 0.0383(18) Uani 1 1 d D . .
C18A C 0.6321(11) 0.1989(13) 0.0198(9) 0.087(5) Uani 0.84 1 d PD C 1
H18D H 0.6163 0.1247 0.0335 0.131 Uiso 0.84 1 calc PR C 1
H18E H 0.7127 0.2520 0.0671 0.131 Uiso 0.84 1 calc PR C 1
H18F H 0.6302 0.1810 -0.0618 0.131 Uiso 0.84 1 calc PR C 1
C19A C 0.5533(10) 0.3692(9) 0.0207(9) 0.059(3) Uani 0.84 1 d PD C 1
H19D H 0.4997 0.4152 0.0532 0.088 Uiso 0.84 1 calc PR C 1
H19E H 0.5329 0.3446 -0.0633 0.088 Uiso 0.84 1 calc PR C 1
H19F H 0.6386 0.4185 0.0525 0.088 Uiso 0.84 1 calc PR C 1
C20A C 0.4081(9) 0.1739(9) -0.0138(8) 0.058(3) Uani 0.84 1 d PD C 1
H20D H 0.3888 0.1121 0.0177 0.088 Uiso 0.84 1 calc PR C 1
H20E H 0.4060 0.1368 -0.0955 0.088 Uiso 0.84 1 calc PR C 1
H20F H 0.3479 0.2184 -0.0051 0.088 Uiso 0.84 1 calc PR C 1
C18B C 0.505(5) 0.1232(17) 0.014(4) 0.050(13) Uiso 0.16 1 d PD C 2
H18A H 0.5573 0.1039 0.0681 0.075 Uiso 0.16 1 calc PR C 2
H18B H 0.5175 0.0886 -0.0635 0.075 Uiso 0.16 1 calc PR C 2
H18C H 0.4189 0.0905 0.0124 0.075 Uiso 0.16 1 calc PR C 2
C19B C 0.664(4) 0.305(5) 0.037(8) 0.11(3) Uiso 0.16 1 d PD C 2
H19A H 0.7211 0.2751 0.0764 0.163 Uiso 0.16 1 calc PR C 2
H19B H 0.6904 0.3921 0.0700 0.163 Uiso 0.16 1 calc PR C 2
H19C H 0.6630 0.2770 -0.0453 0.163 Uiso 0.16 1 calc PR C 2
C20B C 0.445(6) 0.288(6) -0.027(8) 0.38(15) Uiso 0.16 1 d PD C 2
H20A H 0.4479 0.2496 -0.1074 0.577 Uiso 0.16 1 calc PR C 2
H20B H 0.4656 0.3741 -0.0057 0.577 Uiso 0.16 1 calc PR C 2
H20C H 0.3620 0.2581 -0.0191 0.577 Uiso 0.16 1 calc PR C 2
O10 O 0.3453(4) 0.1237(4) 0.3100(4) 0.0338(12) Uani 1 1 d . . .
O11 O 0.2077(4) 0.2092(5) 0.2681(5) 0.0424(14) Uani 1 1 d . . .
C21 C 0.2387(6) 0.1160(6) 0.2606(6) 0.0328(16) Uani 1 1 d . . .
C22 C 0.1478(7) -0.0061(6) 0.1885(7) 0.0365(18) Uani 1 1 d . . .
C23 C 0.1797(8) -0.1011(8) 0.2259(9) 0.059(3) Uani 1 1 d . . .
H23A H 0.1756 -0.0836 0.3062 0.089 Uiso 1 1 calc R . .
H23B H 0.2626 -0.1025 0.2191 0.089 Uiso 1 1 calc R . .
H23C H 0.1217 -0.1788 0.1767 0.089 Uiso 1 1 calc R . .
C24 C 0.0186(7) -0.0013(8) 0.1990(8) 0.050(2) Uani 1 1 d . . .
H24A H 0.0133 0.0137 0.2787 0.075 Uiso 1 1 calc R . .
H24B H -0.0409 -0.0774 0.1476 0.075 Uiso 1 1 calc R . .
H24C H 0.0008 0.0629 0.1775 0.075 Uiso 1 1 calc R . .
C25 C 0.1524(8) -0.0297(8) 0.0629(7) 0.053(2) Uani 1 1 d . . .
H25A H 0.2348 -0.0311 0.0544 0.079 Uiso 1 1 calc R . .
H25B H 0.1317 0.0337 0.0417 0.079 Uiso 1 1 calc R . .
H25C H 0.0936 -0.1065 0.0126 0.079 Uiso 1 1 calc R . .

loop_
_atom_site_aniso_label
_atom_site_aniso_U_11
_atom_site_aniso_U_22
_atom_site_aniso_U_33
_atom_site_aniso_U_23
_atom_site_aniso_U_13
_atom_site_aniso_U_12
Er1 0.01770(15) 0.02090(17) 0.02870(17) 0.00452(13) 0.00711(12) 0.00835(12)
Er2 0.01756(15) 0.02549(18) 0.02647(17) 0.00629(13) 0.00762(12) 0.01038(12)
O1 0.022(2) 0.027(3) 0.026(2) 0.010(2) 0.0106(18) 0.0166(19)
N1 0.022(3) 0.030(3) 0.036(3) 0.005(3) 0.007(2) 0.005(2)
C1 0.036(4) 0.033(4) 0.044(4) 0.016(4) 0.014(3) 0.017(3)
C2 0.026(4) 0.036(4) 0.042(4) 0.019(4) 0.009(3) 0.013(3)
O2 0.024(2) 0.021(2) 0.032(3) 0.011(2) 0.0100(19) 0.0098(19)
C3 0.036(4) 0.041(5) 0.059(5) 0.016(4) 0.016(4) 0.020(4)
C4 0.034(4) 0.033(4) 0.047(5) 0.007(4) 0.017(3) 0.018(3)
O3 0.028(3) 0.033(3) 0.043(3) 0.014(2) 0.018(2) 0.015(2)
C5 0.051(5) 0.038(5) 0.042(5) 0.012(4) 0.004(4) 0.011(4)
O4 0.022(2) 0.020(2) 0.031(3) 0.005(2) 0.0023(19) 0.0099(19)
O5 0.025(2) 0.031(3) 0.034(3) 0.011(2) 0.014(2) 0.016(2)
C6 0.017(3) 0.018(3) 0.038(4) 0.009(3) 0.006(3) 0.004(3)
C7 0.034(4) 0.032(4) 0.026(4) 0.010(3) 0.007(3) 0.013(3)
C8A 0.066(9) 0.058(9) 0.035(7) 0.014(6) -0.010(6) -0.016(7)
C9A 0.071(8) 0.038(7) 0.034(6) 0.013(5) 0.028(6) 0.032(6)
C10A 0.092(11) 0.121(14) 0.035(7) 0.042(8) 0.034(7) 0.082(10)
O6 0.037(3) 0.027(3) 0.051(3) 0.008(2) 0.022(3) 0.010(2)
O7 0.025(2) 0.036(3) 0.040(3) 0.017(2) 0.013(2) 0.009(2)
C11 0.022(3) 0.028(4) 0.033(4) 0.012(3) 0.008(3) 0.001(3)
C12 0.047(5) 0.043(5) 0.037(4) 0.018(4) 0.020(4) 0.026(4)
O8 0.034(3) 0.030(3) 0.027(3) 0.007(2) 0.005(2) 0.011(2)
O9 0.034(3) 0.044(3) 0.028(3) 0.010(2) 0.010(2) 0.023(2)
C16 0.039(4) 0.022(4) 0.032(4) 0.011(3) 0.016(3) 0.020(3)
C17 0.040(4) 0.047(5) 0.028(4) 0.008(4) 0.010(3) 0.021(4)
C18A 0.093(10) 0.147(15) 0.028(6) 0.005(7) 0.025(6) 0.083(10)
C19A 0.067(7) 0.070(8) 0.032(5) 0.024(5) 0.013(5) 0.001(6)
C20A 0.080(8) 0.053(7) 0.018(5) -0.005(4) 0.010(5) 0.001(6)
O10 0.030(3) 0.025(3) 0.041(3) 0.004(2) 0.007(2) 0.012(2)
O11 0.026(3) 0.028(3) 0.058(4) 0.003(3) -0.001(2) 0.007(2)
C21 0.031(4) 0.022(4) 0.038(4) 0.005(3) 0.005(3) 0.007(3)
C22 0.033(4) 0.023(4) 0.040(4) 0.000(3) 0.003(3) 0.006(3)
C23 0.053(6) 0.035(5) 0.082(7) 0.021(5) 0.008(5) 0.005(4)
C24 0.032(4) 0.039(5) 0.062(6) 0.003(4) 0.014(4) 0.003(4)
C25 0.049(5) 0.039(5) 0.047(5) -0.003(4) 0.012(4) 0.000(4)

loop_
_atom_type_symbol
_atom_type_description
_atom_type_scat_dispersion_real
_atom_type_scat_dispersion_imag
_atom_type_scat_source
C C 0.0033 0.0016 'International Tables Vol C Tables 4.2.6.8 and 6.1.1.4'
H H 0.0000 0.0000 'International Tables Vol C Tables 4.2.6.8 and 6.1.1.4'
N N 0.0061 0.0033 'International Tables Vol C Tables 4.2.6.8 and 6.1.1.4'
O O 0.0106 0.0060 'International Tables Vol C Tables 4.2.6.8 and 6.1.1.4'
Er Er -0.2586 4.9576 'International Tables Vol C Tables 4.2.6.8 and 6.1.1.4'

loop_
_geom_angle_atom_site_label_1
_geom_angle_atom_site_label_2
_geom_angle_atom_site_label_3
_geom_angle
_geom_angle_site_symmetry_1
_geom_angle_site_symmetry_3
_geom_angle_publ_flag
O2 Er1 O6 93.39(17) . 2_666 ?
O2 Er1 O4 152.13(16) . 2_666 ?
O6 Er1 O4 97.20(17) 2_666 2_666 ?
O2 Er1 O1 71.77(15) . . ?
O6 Er1 O1 134.83(17) 2_666 . ?
O4 Er1 O1 82.59(15) 2_666 . ?
O2 Er1 O8 90.66(16) . . ?
O6 Er1 O8 150.13(18) 2_666 . ?
O4 Er1 O8 92.79(16) 2_666 . ?
O1 Er1 O8 74.30(16) . . ?
O2 Er1 O11 134.20(17) . . ?
O6 Er1 O11 76.1(2) 2_666 . ?
O4 Er1 O11 73.56(17) 2_666 . ?
O1 Er1 O11 143.71(18) . . ?
O8 Er1 O11 79.89(18) . . ?
O2 Er1 O10 79.13(16) . . ?
O6 Er1 O10 75.97(18) 2_666 . ?
O4 Er1 O10 128.46(16) 2_666 . ?
O1 Er1 O10 137.49(16) . . ?
O8 Er1 O10 75.78(17) . . ?
O11 Er1 O10 55.08(17) . . ?
O2 Er1 O1 87.58(15) . 2_666 ?
O6 Er1 O1 71.03(16) 2_666 2_666 ?
O4 Er1 O1 71.80(15) 2_666 2_666 ?
O1 Er1 O1 66.06(17) . 2_666 ?
O8 Er1 O1 138.77(16) . 2_666 ?
O11 Er1 O1 127.90(16) . 2_666 ?
O10 Er1 O1 143.50(17) . 2_666 ?
O2 Er2 O9 94.56(18) . . ?
O2 Er2 O7 148.87(17) . . ?
O9 Er2 O7 91.53(19) . . ?
O2 Er2 O1 72.75(16) . . ?
O9 Er2 O1 79.97(16) . . ?
O7 Er2 O1 78.34(16) . . ?
O2 Er2 O3 135.28(17) . . ?
O9 Er2 O3 80.56(18) . . ?
O7 Er2 O3 75.84(17) . . ?
O1 Er2 O3 147.02(17) . . ?
O2 Er2 O5 94.79(16) . . ?
O9 Er2 O5 156.96(16) . . ?
O7 Er2 O5 91.28(17) . . ?
O1 Er2 O5 122.95(15) . . ?
O3 Er2 O5 77.98(16) . . ?
O2 Er2 O4 75.50(16) . . ?
O9 Er2 O4 150.86(16) . . ?
O7 Er2 O4 84.46(16) . . ?
O1 Er2 O4 70.95(15) . . ?
O3 Er2 O4 125.76(16) . . ?
O5 Er2 O4 52.16(14) . . ?
O2 Er2 N1 67.51(17) . . ?
O9 Er2 N1 82.66(19) . . ?
O7 Er2 N1 143.62(18) . . ?
O1 Er2 N1 134.86(17) . . ?
O3 Er2 N1 67.78(18) . . ?
O5 Er2 N1 81.57(17) . . ?
O4 Er2 N1 116.83(17) . . ?
Er2 O1 Er1 101.96(17) . . ?
Er2 O1 Er1 106.89(17) . 2_666 ?
Er1 O1 Er1 113.94(17) . 2_666 ?
Er2 O1 H1 111.2 . . ?
Er1 O1 H1 111.2 . . ?
Er1 O1 H1 111.2 2_666 . ?
C5 N1 C3 110.8(6) . . ?
C5 N1 C1 107.2(6) . . ?
C3 N1 C1 110.1(6) . . ?
C5 N1 Er2 115.6(5) . . ?
C3 N1 Er2 110.0(4) . . ?
C1 N1 Er2 102.7(4) . . ?
N1 C1 C2 109.4(6) . . ?
N1 C1 H1A 109.8 . . ?
C2 C1 H1A 109.8 . . ?
N1 C1 H1B 109.8 . . ?
C2 C1 H1B 109.8 . . ?
H1A C1 H1B 108.2 . . ?
O2 C2 C1 110.4(6) . . ?
O2 C2 H2A 109.6 . . ?
C1 C2 H2A 109.6 . . ?
O2 C2 H2B 109.6 . . ?
C1 C2 H2B 109.6 . . ?
H2A C2 H2B 108.1 . . ?
C2 O2 Er2 123.3(4) . . ?
C2 O2 Er1 126.5(4) . . ?
Er2 O2 Er1 106.87(18) . . ?
N1 C3 C4 108.7(6) . . ?
N1 C3 H3A 110.0 . . ?
C4 C3 H3A 110.0 . . ?
N1 C3 H3B 110.0 . . ?
C4 C3 H3B 110.0 . . ?
H3A C3 H3B 108.3 . . ?
O3 C4 C3 106.5(6) . . ?
O3 C4 H4A 110.4 . . ?
C3 C4 H4A 110.4 . . ?
O3 C4 H4B 110.4 . . ?
C3 C4 H4B 110.4 . . ?
H4A C4 H4B 108.6 . . ?
C4 O3 Er2 121.0(4) . . ?
C4 O3 H3 123(6) . . ?
Er2 O3 H3 105(6) . . ?
N1 C5 H5A 109.5 . . ?
N1 C5 H5B 109.5 . . ?
H5A C5 H5B 109.5 . . ?
N1 C5 H5C 109.5 . . ?
H5A C5 H5C 109.5 . . ?
H5B C5 H5C 109.5 . . ?
C6 O4 Er1 156.7(4) . 2_666 ?
C6 O4 Er2 91.6(4) . . ?
Er1 O4 Er2 102.99(17) 2_666 . ?
C6 O5 Er2 96.3(4) . . ?
O5 C6 O4 118.3(6) . . ?
O5 C6 C7 120.1(6) . . ?
O4 C6 C7 121.6(6) . . ?
C9B C7 C8B 113.3(12) . . ?
C10A C7 C9A 110.0(7) . . ?
C9B C7 C6 113.4(18) . . ?
C8B C7 C6 109.5(12) . . ?
C10A C7 C6 113.3(7) . . ?
C9A C7 C6 109.5(6) . . ?
C9B C7 C10B 110.3(12) . . ?
C8B C7 C10B 109.1(11) . . ?
C6 C7 C10B 100.6(15) . . ?
C10A C7 C8A 109.2(7) . . ?
C9A C7 C8A 107.5(7) . . ?
C6 C7 C8A 107.2(7) . . ?
C7 C8A H8A1 109.5 . . ?
C7 C8A H8A2 109.5 . . ?
H8A1 C8A H8A2 109.5 . . ?
C7 C8A H8A3 109.5 . . ?
H8A1 C8A H8A3 109.5 . . ?
H8A2 C8A H8A3 109.5 . . ?
C7 C9A H9A1 109.5 . . ?
C7 C9A H9A2 109.5 . . ?
H9A1 C9A H9A2 109.5 . . ?
C7 C9A H9A3 109.5 . . ?
H9A1 C9A H9A3 109.5 . . ?
H9A2 C9A H9A3 109.5 . . ?
C7 C10A H10A 109.5 . . ?
C7 C10A H10B 109.5 . . ?
H10A C10A H10B 109.5 . . ?
C7 C10A H10C 109.5 . . ?
H10A C10A H10C 109.5 . . ?
H10B C10A H10C 109.5 . . ?
C7 C8B H8B1 109.5 . . ?
C7 C8B H8B2 109.5 . . ?
H8B1 C8B H8B2 109.5 . . ?
C7 C8B H8B3 109.5 . . ?
H8B1 C8B H8B3 109.5 . . ?
H8B2 C8B H8B3 109.5 . . ?
C7 C9B H9B1 109.5 . . ?
C7 C9B H9B2 109.5 . . ?
H9B1 C9B H9B2 109.5 . . ?
C7 C9B H9B3 109.5 . . ?
H9B1 C9B H9B3 109.5 . . ?
H9B2 C9B H9B3 109.5 . . ?
C7 C10B H10D 109.5 . . ?
C7 C10B H10E 109.5 . . ?
H10D C10B H10E 109.5 . . ?
C7 C10B H10F 109.5 . . ?
H10D C10B H10F 109.5 . . ?
H10E C10B H10F 109.5 . . ?
C11 O6 Er1 132.0(5) . 2_666 ?
C11 O7 Er2 131.8(4) . . ?
O6 C11 O7 124.4(7) . . ?
O6 C11 C12 115.0(7) . . ?
O7 C11 C12 120.6(6) . . ?
C14A C12 C15A 111.0(8) . . ?
C15B C12 C13B 111.1(12) . . ?
C15B C12 C11 117.2(17) . . ?
C14A C12 C11 112.3(9) . . ?
C15A C12 C11 110.8(8) . . ?
C13B C12 C11 115.1(12) . . ?
C14A C12 C13A 107.5(8) . . ?
C15A C12 C13A 108.8(8) . . ?
C11 C12 C13A 106.1(8) . . ?
C15B C12 C14B 107.8(12) . . ?
C13B C12 C14B 106.1(11) . . ?
C11 C12 C14B 97.7(12) . . ?
C12 C13A H13A 109.5 . . ?
C12 C13A H13B 109.5 . . ?
H13A C13A H13B 109.5 . . ?
C12 C13A H13C 109.5 . . ?
H13A C13A H13C 109.5 . . ?
H13B C13A H13C 109.5 . . ?
C12 C14A H14A 109.5 . . ?
C12 C14A H14B 109.5 . . ?
H14A C14A H14B 109.5 . . ?
C12 C14A H14C 109.5 . . ?
H14A C14A H14C 109.5 . . ?
H14B C14A H14C 109.5 . . ?
C12 C15A H15A 109.5 . . ?
C12 C15A H15B 109.5 . . ?
H15A C15A H15B 109.5 . . ?
C12 C15A H15C 109.5 . . ?
H15A C15A H15C 109.5 . . ?
H15B C15A H15C 109.5 . . ?
C12 C13B H13D 109.5 . . ?
C12 C13B H13E 109.5 . . ?
H13D C13B H13E 109.5 . . ?
C12 C13B H13F 109.5 . . ?
H13D C13B H13F 109.5 . . ?
H13E C13B H13F 109.5 . . ?
C12 C14B H14D 109.5 . . ?
C12 C14B H14E 109.5 . . ?
H14D C14B H14E 109.5 . . ?
C12 C14B H14F 109.5 . . ?
H14D C14B H14F 109.5 . . ?
H14E C14B H14F 109.5 . . ?
C12 C15B H15D 109.5 . . ?
C12 C15B H15E 109.5 . . ?
H15D C15B H15E 109.5 . . ?
C12 C15B H15F 109.5 . . ?
H15D C15B H15F 109.5 . . ?
H15E C15B H15F 109.5 . . ?
C16 O8 Er1 137.5(5) . . ?
C16 O9 Er2 133.1(4) . . ?
O9 C16 O8 124.4(6) . . ?
O9 C16 C17 117.2(6) . . ?
O8 C16 C17 118.4(6) . . ?
C18A C17 C20A 110.6(7) . . ?
C18A C17 C19A 109.9(8) . . ?
C20A C17 C19A 108.9(7) . . ?
C20B C17 C18B 108.9(17) . . ?
C20B C17 C19B 108.8(17) . . ?
C18B C17 C19B 108.0(16) . . ?
C18A C17 C16 110.2(7) . . ?
C20B C17 C16 122(4) . . ?
C20A C17 C16 110.2(6) . . ?
C19A C17 C16 107.1(6) . . ?
C18B C17 C16 103(2) . . ?
C19B C17 C16 106(3) . . ?
C17 C18A H18D 109.5 . . ?
C17 C18A H18E 109.5 . . ?
H18D C18A H18E 109.5 . . ?
C17 C18A H18F 109.5 . . ?
H18D C18A H18F 109.5 . . ?
H18E C18A H18F 109.5 . . ?
C17 C19A H19D 109.5 . . ?
C17 C19A H19E 109.5 . . ?
H19D C19A H19E 109.5 . . ?
C17 C19A H19F 109.5 . . ?
H19D C19A H19F 109.5 . . ?
H19E C19A H19F 109.5 . . ?
C17 C20A H20D 109.5 . . ?
C17 C20A H20E 109.5 . . ?
H20D C20A H20E 109.5 . . ?
C17 C20A H20F 109.5 . . ?
H20D C20A H20F 109.5 . . ?
H20E C20A H20F 109.5 . . ?
C17 C18B H18A 109.5 . . ?
C17 C18B H18B 109.5 . . ?
H18A C18B H18B 109.5 . . ?
C17 C18B H18C 109.5 . . ?
H18A C18B H18C 109.5 . . ?
H18B C18B H18C 109.5 . . ?
C17 C19B H19A 109.5 . . ?
C17 C19B H19B 109.5 . . ?
H19A C19B H19B 109.5 . . ?
C17 C19B H19C 109.5 . . ?
H19A C19B H19C 109.5 . . ?
H19B C19B H19C 109.5 . . ?
C17 C20B H20A 109.5 . . ?
C17 C20B H20B 109.5 . . ?
H20A C20B H20B 109.5 . . ?
C17 C20B H20C 109.5 . . ?
H20A C20B H20C 109.5 . . ?
H20B C20B H20C 109.5 . . ?
C21 O10 Er1 92.1(4) . . ?
C21 O11 Er1 92.3(4) . . ?
O10 C21 O11 120.4(6) . . ?
O10 C21 C22 119.8(7) . . ?
O11 C21 C22 119.7(6) . . ?
O10 C21 Er1 60.4(4) . . ?
O11 C21 Er1 60.2(3) . . ?
C22 C21 Er1 178.3(6) . . ?
C23 C22 C21 111.2(7) . . ?
C23 C22 C25 111.6(7) . . ?
C21 C22 C25 106.2(6) . . ?
C23 C22 C24 110.7(7) . . ?
C21 C22 C24 109.1(6) . . ?
C25 C22 C24 107.9(7) . . ?
C22 C23 H23A 109.5 . . ?
C22 C23 H23B 109.5 . . ?
H23A C23 H23B 109.5 . . ?
C22 C23 H23C 109.5 . . ?
H23A C23 H23C 109.5 . . ?
H23B C23 H23C 109.5 . . ?
C22 C24 H24A 109.5 . . ?
C22 C24 H24B 109.5 . . ?
H24A C24 H24B 109.5 . . ?
C22 C24 H24C 109.5 . . ?
H24A C24 H24C 109.5 . . ?
H24B C24 H24C 109.5 . . ?
C22 C25 H25A 109.5 . . ?
C22 C25 H25B 109.5 . . ?
H25A C25 H25B 109.5 . . ?
C22 C25 H25C 109.5 . . ?
H25A C25 H25C 109.5 . . ?
H25B C25 H25C 109.5 . . ?

loop_
_geom_bond_atom_site_label_1
_geom_bond_atom_site_label_2
_geom_bond_distance
_geom_bond_site_symmetry_2
_geom_bond_publ_flag
Er1 O2 2.250(4) . ?
Er1 O6 2.313(5) 2_666 ?
Er1 O4 2.341(4) 2_666 ?
Er1 O1 2.347(4) . ?
Er1 O8 2.349(5) . ?
Er1 O11 2.375(5) . ?
Er1 O10 2.380(5) . ?
Er1 O1 2.427(4) 2_666 ?
Er2 O2 2.245(4) . ?
Er2 O9 2.258(5) . ?
Er2 O7 2.283(5) . ?
Er2 O1 2.300(4) . ?
Er2 O3 2.384(5) . ?
Er2 O5 2.413(5) . ?
Er2 O4 2.510(5) . ?
Er2 N1 2.545(6) . ?
O1 Er1 2.427(4) 2_666 ?
O1 H1 0.8382 . ?
N1 C5 1.473(9) . ?
N1 C3 1.477(9) . ?
N1 C1 1.486(9) . ?
C1 C2 1.513(9) . ?
C1 H1A 0.9900 . ?
C1 H1B 0.9900 . ?
C2 O2 1.427(8) . ?
C2 H2A 0.9900 . ?
C2 H2B 0.9900 . ?
C3 C4 1.542(11) . ?
C3 H3A 0.9900 . ?
C3 H3B 0.9900 . ?
C4 O3 1.450(9) . ?
C4 H4A 0.9900 . ?
C4 H4B 0.9900 . ?
O3 H3 0.84(4) . ?
C5 H5A 0.9800 . ?
C5 H5B 0.9800 . ?
C5 H5C 0.9800 . ?
O4 C6 1.264(8) . ?
O4 Er1 2.341(4) 2_666 ?
O5 C6 1.259(8) . ?
C6 C7 1.522(9) . ?
C7 C9B 1.494(14) . ?
C7 C8B 1.507(14) . ?
C7 C10A 1.516(10) . ?
C7 C9A 1.521(10) . ?
C7 C10B 1.546(14) . ?
C7 C8A 1.552(10) . ?
C8A H8A1 0.9800 . ?
C8A H8A2 0.9800 . ?
C8A H8A3 0.9800 . ?
C9A H9A1 0.9800 . ?
C9A H9A2 0.9800 . ?
C9A H9A3 0.9800 . ?
C10A H10A 0.9800 . ?
C10A H10B 0.9800 . ?
C10A H10C 0.9800 . ?
C8B H8B1 0.9800 . ?
C8B H8B2 0.9800 . ?
C8B H8B3 0.9800 . ?
C9B H9B1 0.9800 . ?
C9B H9B2 0.9800 . ?
C9B H9B3 0.9800 . ?
C10B H10D 0.9800 . ?
C10B H10E 0.9800 . ?
C10B H10F 0.9800 . ?
O6 C11 1.254(8) . ?
O6 Er1 2.313(5) 2_666 ?
O7 C11 1.256(9) . ?
C11 C12 1.526(10) . ?
C12 C15B 1.508(15) . ?
C12 C14A 1.510(12) . ?
C12 C15A 1.511(11) . ?
C12 C13B 1.516(14) . ?
C12 C13A 1.556(11) . ?
C12 C14B 1.567(14) . ?
C13A H13A 0.9800 . ?
C13A H13B 0.9800 . ?
C13A H13C 0.9800 . ?
C14A H14A 0.9800 . ?
C14A H14B 0.9800 . ?
C14A H14C 0.9800 . ?
C15A H15A 0.9800 . ?
C15A H15B 0.9800 . ?
C15A H15C 0.9800 . ?
C13B H13D 0.9800 . ?
C13B H13E 0.9800 . ?
C13B H13F 0.9800 . ?
C14B H14D 0.9800 . ?
C14B H14E 0.9800 . ?
C14B H14F 0.9800 . ?
C15B H15D 0.9800 . ?
C15B H15E 0.9800 . ?
C15B H15F 0.9800 . ?
O8 C16 1.257(8) . ?
O9 C16 1.252(8) . ?
C16 C17 1.541(10) . ?
C17 C18A 1.509(10) . ?
C17 C20B 1.526(17) . ?
C17 C20A 1.527(10) . ?
C17 C19A 1.531(10) . ?
C17 C18B 1.533(17) . ?
C17 C19B 1.535(17) . ?
C18A H18D 0.9800 . ?
C18A H18E 0.9800 . ?
C18A H18F 0.9800 . ?
C19A H19D 0.9800 . ?
C19A H19E 0.9800 . ?
C19A H19F 0.9800 . ?
C20A H20D 0.9800 . ?
C20A H20E 0.9800 . ?
C20A H20F 0.9800 . ?
C18B H18A 0.9800 . ?
C18B H18B 0.9800 . ?
C18B H18C 0.9800 . ?
C19B H19A 0.9800 . ?
C19B H19B 0.9800 . ?
C19B H19C 0.9800 . ?
C20B H20A 0.9800 . ?
C20B H20B 0.9800 . ?
C20B H20C 0.9800 . ?
O10 C21 1.266(8) . ?
O11 C21 1.268(8) . ?
C21 C22 1.526(10) . ?
C22 C23 1.510(12) . ?
C22 C25 1.534(11) . ?
C22 C24 1.535(11) . ?
C23 H23A 0.9800 . ?
C23 H23B 0.9800 . ?
C23 H23C 0.9800 . ?
C24 H24A 0.9800 . ?
C24 H24B 0.9800 . ?
C24 H24C 0.9800 . ?
C25 H25A 0.9800 . ?
C25 H25B 0.9800 . ?
C25 H25C 0.9800 . ?

loop_
_geom_hbond_atom_site_label_D
_geom_hbond_atom_site_label_H
_geom_hbond_atom_site_label_A
_geom_hbond_distance_DH
_geom_hbond_distance_HA
_geom_hbond_distance_DA
_geom_hbond_angle_DHA
_geom_hbond_site_symmetry_A
O3 H3 O5 0.84(4) 2.32(7) 2.797(7) 116(6) 2_766
